data_4512894
loop_
_publ_author_name
'Mandal, Amal Kumar'
'Sreejith, Sivaramapanicker'
'He, Tingchao'
'Maji, Swarup Kumar'
'Wang, Xiao-Jun'
'Ong, Shi Li'
'Joseph, James'
'Sun, Handong'
'Zhao, Yanli'

_publ_section_title
;
 Three-photon-excited luminescence from unsymmetrical cyanostilbene
 aggregates: morphology tuning and targeted bioimaging.
;
_journal_issue 5
_journal_name_full 'ACS nano'
_journal_page_first 4796
_journal_page_last 4805
_journal_paper_doi 10.1021/nn507072r
_journal_volume 9
_journal_year 2015
_chemical_formula_moiety 'C15 H14 N2 S'
_chemical_formula_sum 'C15 H14 N2 S'
_chemical_formula_weight 254.34
_chemical_name_systematic
; 
 ? 
;
_space_group_IT_number 19
_symmetry_cell_setting orthorhombic
_symmetry_space_group_name_Hall 'P 2ac 2ab'
_symmetry_space_group_name_H-M 'P 21 21 21'
_atom_sites_solution_hydrogens geom
_atom_sites_solution_primary direct
_atom_sites_solution_secondary difmap
_audit_creation_method SHELXL-97
_cell_angle_alpha 90.00
_cell_angle_beta 90.00
_cell_angle_gamma 90.00
_cell_formula_units_Z 4
_cell_length_a 5.8364(3)
_cell_length_b 11.1486(4)
_cell_length_c 19.6062(8)
_cell_measurement_reflns_used 4713
_cell_measurement_temperature 103(2)
_cell_measurement_theta_max 28.00
_cell_measurement_theta_min 2.77
_cell_volume 1275.73(10)
_computing_cell_refinement 'Bruker SAINT'
_computing_data_collection 'Bruker APEX2'
_computing_data_reduction 'Bruker SAINT'
_computing_molecular_graphics 'Bruker SHELXTL'
_computing_publication_material 'Bruker SHELXTL'
_computing_structure_refinement 'SHELXL-97 (Sheldrick, 2008)'
_computing_structure_solution 'SHELXS-97 (Sheldrick, 2008)'
_diffrn_ambient_temperature 103(2)
_diffrn_measured_fraction_theta_full 0.995
_diffrn_measured_fraction_theta_max 0.995
_diffrn_measurement_device_type 'Bruker APEX-II CCD'
_diffrn_measurement_method '\f and \w scans'
_diffrn_radiation_monochromator graphite
_diffrn_radiation_source 'fine-focus sealed tube'
_diffrn_radiation_type MoK\a
_diffrn_radiation_wavelength 0.71073
_diffrn_reflns_av_R_equivalents 0.0457
_diffrn_reflns_av_sigmaI/netI 0.0374
_diffrn_reflns_limit_h_max 7
_diffrn_reflns_limit_h_min -7
_diffrn_reflns_limit_k_max 14
_diffrn_reflns_limit_k_min -14
_diffrn_reflns_limit_l_max 25
_diffrn_reflns_limit_l_min -26
_diffrn_reflns_number 14337
_diffrn_reflns_theta_full 28.46
_diffrn_reflns_theta_max 28.46
_diffrn_reflns_theta_min 2.08
_exptl_absorpt_coefficient_mu 0.236
_exptl_absorpt_correction_T_max 0.9722
_exptl_absorpt_correction_T_min 0.9157
_exptl_absorpt_correction_type multi-scan
_exptl_absorpt_process_details sadabs
_exptl_crystal_colour yellow
_exptl_crystal_density_diffrn 1.324
_exptl_crystal_density_method 'not measured'
_exptl_crystal_description plate
_exptl_crystal_F_000 536
_exptl_crystal_size_max 0.38
_exptl_crystal_size_mid 0.32
_exptl_crystal_size_min 0.12
_refine_diff_density_max 0.240
_refine_diff_density_min -0.245
_refine_diff_density_rms 0.057
_refine_ls_abs_structure_details 'Flack H D (1983), Acta Cryst. A39, 876-881'
_refine_ls_abs_structure_Flack 0.04(8)
_refine_ls_extinction_method none
_refine_ls_goodness_of_fit_ref 1.130
_refine_ls_hydrogen_treatment constr
_refine_ls_matrix_type full
_refine_ls_number_parameters 190
_refine_ls_number_reflns 3192
_refine_ls_number_restraints 147
_refine_ls_restrained_S_all 1.115
_refine_ls_R_factor_all 0.0381
_refine_ls_R_factor_gt 0.0338
_refine_ls_shift/su_max 0.001
_refine_ls_shift/su_mean 0.000
_refine_ls_structure_factor_coef Fsqd
_refine_ls_weighting_details 'calc w=1/[\s^2^(Fo^2^)+(0.0480P)^2^+0.2316P] where P=(Fo^2^+2Fc^2^)/3'
_refine_ls_weighting_scheme calc
_refine_ls_wR_factor_gt 0.0849
_refine_ls_wR_factor_ref 0.0978
_reflns_number_gt 2949
_reflns_number_total 3192
_reflns_threshold_expression >2sigma(I)
_cod_data_source_file nn507072r_si_002.cif
_cod_data_source_block zhao13
_cod_depositor_comments
;
The following automatic conversions were performed:

'_symmetry_cell_setting' value 'Orthorhombic' changed to
'orthorhombic' according to
/usr/data/users/saulius/crontab/automatic-downloads/rss-feeds/ACS/lib/dictionaries/cif_core.dic
dictionary named 'cif_core.dic' version 2.4.2 from 2011-04-26.

Automatic conversion script
Id: cif_fix_values 3271 2015-04-21 07:52:19Z andrius 

 Adding full bibliography for 4512894.cif.
;
_cod_original_sg_symbol_H-M P2(1)2(1)2(1)
_cod_database_code 4512894

loop_
_symmetry_equiv_pos_as_xyz
'x, y, z'
'-x+1/2, -y, z+1/2'
'-x, y+1/2, -z+1/2'
'x+1/2, -y+1/2, -z'

loop_
_atom_site_label
_atom_site_type_symbol
_atom_site_fract_x
_atom_site_fract_y
_atom_site_fract_z
_atom_site_U_iso_or_equiv
_atom_site_adp_type
_atom_site_occupancy
_atom_site_symmetry_multiplicity
_atom_site_calc_flag
_atom_site_refinement_flags
_atom_site_disorder_assembly
_atom_site_disorder_group
C1 C 0.6483(11) 0.5053(5) 0.7916(3) 0.0180(9) Uani 0.705(2) 1 d PDU A 1
H1 H 0.7398 0.4372 0.7814 0.022 Uiso 0.705(2) 1 calc PR A 1
C2 C 0.4493(11) 0.5325(6) 0.7585(4) 0.0240(9) Uani 0.705(2) 1 d PDU A 1
H2 H 0.3863 0.4867 0.7222 0.029 Uiso 0.705(2) 1 calc PR A 1
C3 C 0.3500(12) 0.6376(7) 0.7852(3) 0.0240(9) Uani 0.705(2) 1 d PDU A 1
H3 H 0.2105 0.6703 0.7686 0.029 Uiso 0.705(2) 1 calc PR A 1
S1 S 0.71503(17) 0.60833(10) 0.85423(5) 0.0185(2) Uani 0.705(2) 1 d PDU A 1
C1A C 0.487(3) 0.5203(12) 0.7591(9) 0.0168(18) Uani 0.295(2) 1 d PDU A 2
H1A H 0.4580 0.4623 0.7247 0.020 Uiso 0.295(2) 1 calc PR A 2
C2A C 0.677(3) 0.5179(16) 0.7999(9) 0.0247(17) Uani 0.295(2) 1 d PDU A 2
H2A H 0.7964 0.4600 0.7982 0.030 Uiso 0.295(2) 1 calc PR A 2
C3A C 0.6659(19) 0.6132(12) 0.8435(7) 0.0247(17) Uani 0.295(2) 1 d PDU A 2
H3A H 0.7826 0.6278 0.8763 0.030 Uiso 0.295(2) 1 calc PR A 2
S1A S 0.3068(7) 0.6378(4) 0.77595(18) 0.0225(7) Uani 0.295(2) 1 d PDU A 2
C4 C 0.4736(3) 0.68867(13) 0.83781(8) 0.0167(3) Uani 1 1 d DU . .
C5 C 0.4112(3) 0.79540(14) 0.87832(8) 0.0166(3) Uani 1 1 d . A .
C6 C 0.1975(3) 0.84960(13) 0.85909(8) 0.0180(3) Uani 1 1 d . . .
C7 C 0.5432(3) 0.83734(14) 0.93022(8) 0.0178(3) Uani 1 1 d . . .
H7 H 0.6778 0.7915 0.9382 0.021 Uiso 1 1 calc R A .
C8 C 0.5169(3) 0.93915(13) 0.97584(8) 0.0168(3) Uani 1 1 d . A .
C9 C 0.3389(3) 1.02475(14) 0.97408(8) 0.0196(3) Uani 1 1 d . . .
H9 H 0.2204 1.0166 0.9412 0.024 Uiso 1 1 calc R A .
C10 C 0.3327(3) 1.11992(14) 1.01898(8) 0.0195(3) Uani 1 1 d . A .
H10 H 0.2103 1.1759 1.0163 0.023 Uiso 1 1 calc R . .
C11 C 0.5053(3) 1.13608(13) 1.06907(8) 0.0170(3) Uani 1 1 d . . .
C12 C 0.6825(3) 1.04985(14) 1.07174(8) 0.0197(3) Uani 1 1 d . A .
H12 H 0.7996 1.0567 1.1052 0.024 Uiso 1 1 calc R . .
C13 C 0.6864(3) 0.95573(14) 1.02608(8) 0.0188(3) Uani 1 1 d . . .
H13 H 0.8087 0.8997 1.0286 0.023 Uiso 1 1 calc R A .
C14 C 0.6690(3) 1.24401(16) 1.16641(9) 0.0252(4) Uani 1 1 d . . .
H14A H 0.6460 1.1798 1.1999 0.038 Uiso 1 1 calc R A .
H14B H 0.6505 1.3220 1.1888 0.038 Uiso 1 1 calc R . .
H14C H 0.8237 1.2381 1.1472 0.038 Uiso 1 1 calc R . .
C15 C 0.3258(3) 1.32330(15) 1.10604(9) 0.0240(4) Uani 1 1 d . . .
H15A H 0.3160 1.3498 1.0585 0.036 Uiso 1 1 calc R A .
H15B H 0.3641 1.3918 1.1352 0.036 Uiso 1 1 calc R . .
H15C H 0.1781 1.2897 1.1202 0.036 Uiso 1 1 calc R . .
N1 N 0.0257(3) 0.88942(13) 0.84131(7) 0.0243(3) Uani 1 1 d . A .
N2 N 0.5022(3) 1.23243(12) 1.11236(7) 0.0217(3) Uani 1 1 d . A .

loop_
_atom_site_aniso_label
_atom_site_aniso_U_11
_atom_site_aniso_U_22
_atom_site_aniso_U_33
_atom_site_aniso_U_23
_atom_site_aniso_U_13
_atom_site_aniso_U_12
C1 0.022(2) 0.0153(14) 0.0169(18) -0.0051(11) 0.0038(15) 0.0029(14)
C2 0.025(2) 0.0260(14) 0.0211(13) 0.0013(11) -0.0004(12) 0.0022(12)
C3 0.025(2) 0.0260(14) 0.0211(13) 0.0013(11) -0.0004(12) 0.0022(12)
S1 0.0177(4) 0.0179(3) 0.0198(4) -0.0022(3) -0.0021(3) 0.0043(3)
C1A 0.024(4) 0.012(3) 0.014(3) -0.009(2) 0.003(3) 0.002(3)
C2A 0.023(3) 0.029(3) 0.022(3) 0.005(2) -0.007(2) -0.002(2)
C3A 0.023(3) 0.029(3) 0.022(3) 0.005(2) -0.007(2) -0.002(2)
S1A 0.0230(15) 0.0247(9) 0.0197(12) -0.0073(7) -0.0032(9) 0.0037(9)
C4 0.0177(8) 0.0166(7) 0.0158(7) 0.0014(5) 0.0025(6) -0.0017(6)
C5 0.0180(8) 0.0151(7) 0.0167(7) 0.0016(6) 0.0027(6) -0.0010(6)
C6 0.0213(8) 0.0164(7) 0.0164(7) -0.0029(6) 0.0009(7) -0.0022(6)
C7 0.0188(8) 0.0156(7) 0.0188(8) 0.0023(6) 0.0005(7) 0.0014(6)
C8 0.0189(8) 0.0148(7) 0.0168(7) 0.0007(5) -0.0011(6) -0.0012(6)
C9 0.0192(8) 0.0200(7) 0.0197(8) -0.0002(6) -0.0047(7) 0.0007(6)
C10 0.0190(8) 0.0166(7) 0.0230(8) -0.0003(6) -0.0033(6) 0.0031(7)
C11 0.0189(8) 0.0155(7) 0.0167(7) 0.0014(5) 0.0016(6) -0.0027(6)
C12 0.0202(8) 0.0188(7) 0.0203(8) 0.0011(6) -0.0045(7) -0.0006(7)
C13 0.0183(8) 0.0177(7) 0.0205(8) 0.0025(6) -0.0012(7) 0.0027(7)
C14 0.0213(9) 0.0298(8) 0.0244(8) -0.0090(7) -0.0015(7) -0.0015(8)
C15 0.0239(9) 0.0200(7) 0.0280(9) -0.0056(6) 0.0016(8) 0.0017(7)
N1 0.0217(7) 0.0232(7) 0.0281(7) -0.0048(6) -0.0020(6) 0.0011(6)
N2 0.0245(8) 0.0182(6) 0.0223(7) -0.0030(5) -0.0042(6) 0.0012(6)

loop_
_atom_type_symbol
_atom_type_description
_atom_type_scat_dispersion_real
_atom_type_scat_dispersion_imag
_atom_type_scat_source
C C 0.0033 0.0016 'International Tables Vol C Tables 4.2.6.8 and 6.1.1.4'
H H 0.0000 0.0000 'International Tables Vol C Tables 4.2.6.8 and 6.1.1.4'
N N 0.0061 0.0033 'International Tables Vol C Tables 4.2.6.8 and 6.1.1.4'
S S 0.1246 0.1234 'International Tables Vol C Tables 4.2.6.8 and 6.1.1.4'

loop_
_geom_angle_atom_site_label_1
_geom_angle_atom_site_label_2
_geom_angle_atom_site_label_3
_geom_angle
C2 C1 S1 112.5(5)
C2 C1 H1 123.7
S1 C1 H1 123.7
C1 C2 C3 110.9(7)
C1 C2 H2 124.5
C3 C2 H2 124.5
C4 C3 C2 114.0(7)
C4 C3 H3 123.0
C2 C3 H3 123.0
C4 S1 C1 91.7(2)
C2A C1A S1A 113.6(13)
C2A C1A H1A 123.2
S1A C1A H1A 123.2
C3A C2A C1A 108.2(16)
C3A C2A H2A 125.9
C1A C2A H2A 125.9
C2A C3A C4 117.0(13)
C2A C3A H3A 121.5
C4 C3A H3A 121.5
C4 S1A C1A 92.4(7)
C3 C4 C3A 103.2(7)
C3 C4 C5 127.3(3)
C3A C4 C5 129.5(6)
C3 C4 S1A 5.6(4)
C3A C4 S1A 108.8(6)
C5 C4 S1A 121.70(19)
C3 C4 S1 110.9(3)
C3A C4 S1 7.7(6)
C5 C4 S1 121.80(13)
S1A C4 S1 116.46(17)
C7 C5 C6 122.95(15)
C7 C5 C4 122.71(15)
C6 C5 C4 114.33(14)
N1 C6 C5 176.93(17)
C5 C7 C8 132.04(16)
C5 C7 H7 114.0
C8 C7 H7 114.0
C13 C8 C9 116.46(14)
C13 C8 C7 117.32(15)
C9 C8 C7 126.22(15)
C10 C9 C8 121.58(15)
C10 C9 H9 119.2
C8 C9 H9 119.2
C9 C10 C11 121.42(15)
C9 C10 H10 119.3
C11 C10 H10 119.3
N2 C11 C12 121.37(15)
N2 C11 C10 121.29(15)
C12 C11 C10 117.32(14)
C13 C12 C11 120.38(15)
C13 C12 H12 119.8
C11 C12 H12 119.8
C12 C13 C8 122.83(15)
C12 C13 H13 118.6
C8 C13 H13 118.6
N2 C14 H14A 109.5
N2 C14 H14B 109.5
H14A C14 H14B 109.5
N2 C14 H14C 109.5
H14A C14 H14C 109.5
H14B C14 H14C 109.5
N2 C15 H15A 109.5
N2 C15 H15B 109.5
H15A C15 H15B 109.5
N2 C15 H15C 109.5
H15A C15 H15C 109.5
H15B C15 H15C 109.5
C11 N2 C14 121.06(14)
C11 N2 C15 120.31(15)
C14 N2 C15 118.60(13)

loop_
_geom_bond_atom_site_label_1
_geom_bond_atom_site_label_2
_geom_bond_distance
C1 C2 1.365(6)
C1 S1 1.725(5)
C1 H1 0.9500
C2 C3 1.408(9)
C2 H2 0.9500
C3 C4 1.381(6)
C3 H3 0.9500
S1 C4 1.7007(19)
C1A C2A 1.367(13)
C1A S1A 1.712(13)
C1A H1A 0.9500
C2A C3A 1.36(2)
C2A H2A 0.9500
C3A C4 1.408(10)
C3A H3A 0.9500
S1A C4 1.655(3)
C4 C5 1.476(2)
C5 C7 1.359(2)
C5 C6 1.436(2)
C6 N1 1.151(2)
C7 C8 1.453(2)
C7 H7 0.9500
C8 C13 1.408(2)
C8 C9 1.411(2)
C9 C10 1.379(2)
C9 H9 0.9500
C10 C11 1.418(2)
C10 H10 0.9500
C11 N2 1.369(2)
C11 C12 1.413(2)
C12 C13 1.380(2)
C12 H12 0.9500
C13 H13 0.9500
C14 N2 1.445(2)
C14 H14A 0.9800
C14 H14B 0.9800
C14 H14C 0.9800
C15 N2 1.450(2)
C15 H15A 0.9800
C15 H15B 0.9800
C15 H15C 0.9800
